data_4124434
loop_
_publ_author_name
'Firor, R.L.'
'Seff, K.'

_publ_section_title
;
 Near zero coordinate Ca2+ and Sr2+ in zeolite A. Crystal structures of
 dehydrated Ca6-A and Sr6-A
;
_journal_name_full 'Journal of the American Chemical Society'
_journal_page_first 3091
_journal_page_last 3096
_journal_volume 100
_journal_year 1978
_chemical_formula_sum 'Al2 O8 Si2 Sr'
_chemical_name_systematic 'Sr Si2 Al2 O8'
_space_group_IT_number 221
_symmetry_space_group_name_Hall '-P 4 2 3'
_symmetry_space_group_name_H-M 'P m -3 m'
_cell_angle_alpha 90
_cell_angle_beta 90
_cell_angle_gamma 90
_cell_formula_units_Z 6
_cell_length_a 12.316
_cell_length_b 12.316
_cell_length_c 12.316
_cell_volume 1868.138
_citation_journal_id_ASTM JACSAT
_cod_data_source_file Firor_JACSAT_1978_284.cif
_cod_data_source_block Al2O8Si2Sr1
_cod_original_formula_sum 'Al2 O8 Si2 Sr1'
_cod_database_code 4124434

loop_
_symmetry_equiv_pos_as_xyz
x,y,z
-y,x,z
-x,-y,z
y,-x,z
x,-y,-z
y,x,-z
-x,y,-z
-y,-x,-z
z,x,y
-x,z,y
-z,-x,y
x,-z,y
z,-x,-y
x,z,-y
-z,x,-y
-x,-z,-y
y,z,x
y,-z,-x
z,y,-x
-y,z,-x
-z,-y,-x
-y,-z,x
z,-y,x
-z,y,x
-x,-y,-z
y,-x,-z
x,y,-z
-y,x,-z
-x,y,z
-y,-x,z
x,-y,z
y,x,z
-z,-x,-y
x,-z,-y
z,x,-y
-x,z,-y
-z,x,y
-x,-z,y
z,-x,y
x,z,y
-y,-z,-x
-y,z,x
-z,-y,x
y,-z,x
z,y,x
y,z,-x
-z,y,-x
z,-y,-x

loop_
_atom_site_label
_atom_site_type_symbol
_atom_site_fract_x
_atom_site_fract_y
_atom_site_fract_z
_atom_site_occupancy
_atom_site_U_iso_or_equiv
Sr2 Sr+2 0.155 0.155 0.155 0.25 0.0
Sr1 Sr+2 0.205 0.205 0.205 0.375 0.0
Sr3 Sr+2 0.072 0.4476 0.4476 0.0417 0.0
Si1 Si+4 0 0.1832 0.3733 0.5 0.0
O3 O-2 0.1146 0.1146 0.3459 1 0.0
O1 O-2 0 0.2242 0.5 1 0.0
O2 O-2 0 0.2845 0.2845 1 0.0
Al1 Al+3 0 0.1832 0.3733 0.5 0.0
